data_4308168
loop_
_publ_author_name
'Travis H. Bray'
'Jie Ling'
'Eun Sang Choi'
'James S. Brooks'
'James V. Beitz'
'Richard E. Sykora'
'Richard G. Haire'
'David M. Stanbury'
'Thomas E. Albrecht-Schmitt'

_publ_section_title
;
Critical Role of Water Content in the Formation and Reactivity of Uranium,
Neptunium, and Plutonium Iodates under Hydrothermal Conditions:
Implications for the Oxidative Dissolution of Spent Nuclear Fuel
;
_journal_name_full 'Inorganic Chemistry'
_journal_page_first 3663
_journal_page_last 3668
_journal_paper_doi 10.1021/ic070170d
_journal_volume 46
_journal_year 2007
_chemical_formula_moiety 'I4 Np O12'
_chemical_formula_sum 'I4 Np O12'
_chemical_formula_weight 936.60
_chemical_name_common 'Neptunium(IV) iodate'
_chemical_name_systematic
; 
 ? 
;
_space_group_IT_number 86
_symmetry_cell_setting tetragonal
_symmetry_space_group_name_Hall '-P 4bc'
_symmetry_space_group_name_H-M 'P 42/n :2'
_atom_sites_solution_hydrogens none
_atom_sites_solution_primary direct
_atom_sites_solution_secondary difmap
_audit_creation_method SHELXL-97
_cell_angle_alpha 90.00
_cell_angle_beta 90.00
_cell_angle_gamma 90.00
_cell_formula_units_Z 2
_cell_length_a 9.8790(5)
_cell_length_b 9.8790(5)
_cell_length_c 5.3063(4)
_cell_measurement_reflns_used 630
_cell_measurement_temperature 193(2)
_cell_measurement_theta_max 28.31
_cell_measurement_theta_min 4.13
_cell_volume 517.87(5)
_computing_cell_refinement 'SMART, SAINT'
_computing_data_collection SMART
_computing_data_reduction SAINT
_computing_molecular_graphics 'SHELXP-97 (Shledrick, 1997)'
_computing_publication_material 'SHELXCIF-97 (Shledrick, 1997)'
_computing_structure_refinement 'SHELXL-97 (Sheldrick, 1997)'
_computing_structure_solution 'SHELXS-97 (Sheldrick, 1990)'
_diffrn_ambient_temperature 193(2)
_diffrn_measured_fraction_theta_full 0.986
_diffrn_measured_fraction_theta_max 0.986
_diffrn_measurement_device_type 'Bruker APEX'
_diffrn_measurement_method '/w scans'
_diffrn_radiation_monochromator graphite
_diffrn_radiation_source 'fine-focus sealed tube'
_diffrn_radiation_type MoK\a
_diffrn_radiation_wavelength 0.71073
_diffrn_reflns_av_R_equivalents 0.0350
_diffrn_reflns_av_sigmaI/netI 0.0208
_diffrn_reflns_limit_h_max 13
_diffrn_reflns_limit_h_min -13
_diffrn_reflns_limit_k_max 13
_diffrn_reflns_limit_k_min -13
_diffrn_reflns_limit_l_max 7
_diffrn_reflns_limit_l_min -7
_diffrn_reflns_number 4357
_diffrn_reflns_theta_full 28.31
_diffrn_reflns_theta_max 28.31
_diffrn_reflns_theta_min 4.13
_diffrn_standards_decay_% 0
_diffrn_standards_interval_count na
_diffrn_standards_interval_time na
_diffrn_standards_number 0
_exptl_absorpt_coefficient_mu 22.017
_exptl_absorpt_correction_T_max 0.2037
_exptl_absorpt_correction_T_min 0.1081
_exptl_absorpt_correction_type numerical
_exptl_absorpt_process_details SHELXREP
_exptl_crystal_colour grey-green-black
_exptl_crystal_density_diffrn 6.006
_exptl_crystal_density_meas ?
_exptl_crystal_density_method 'not measured'
_exptl_crystal_description 'octagonal bipyramid'
_exptl_crystal_F_000 802
_exptl_crystal_size_max 0.18
_exptl_crystal_size_mid 0.13
_exptl_crystal_size_min 0.11
_refine_diff_density_max 1.960
_refine_diff_density_min -1.631
_refine_diff_density_rms 0.289
_refine_ls_extinction_coef 0.0115(6)
_refine_ls_extinction_expression Fc^*^=kFc[1+0.001xFc^2^\l^3^/sin(2\q)]^-1/4^
_refine_ls_extinction_method SHELXL
_refine_ls_goodness_of_fit_ref 1.328
_refine_ls_hydrogen_treatment none
_refine_ls_matrix_type full
_refine_ls_number_parameters 40
_refine_ls_number_reflns 634
_refine_ls_number_restraints 0
_refine_ls_restrained_S_all 1.328
_refine_ls_R_factor_all 0.0252
_refine_ls_R_factor_gt 0.0250
_refine_ls_shift/su_max 0.000
_refine_ls_shift/su_mean 0.000
_refine_ls_structure_factor_coef Fsqd
_refine_ls_weighting_details 'calc w=1/[\s^2^(Fo^2^)+(0.0263P)^2^+4.2849P] where P=(Fo^2^+2Fc^2^)/3'
_refine_ls_weighting_scheme calc
_refine_ls_wR_factor_gt 0.0653
_refine_ls_wR_factor_ref 0.0654
_reflns_number_gt 630
_reflns_number_total 634
_reflns_threshold_expression >2sigma(I)
_cod_data_source_file ic070170dsi20070130_120138.cif
_cod_data_source_block final
_cod_depositor_comments
;
The following automatic conversions were performed:

'_exptl_crystal_density_meas' value 'nm' was changed to '?' - the
value is perceived as not measured.

Automatic conversion script
Id: cif_fix_values 3008 2015-01-20 13:52:24Z robertas 
;
_cod_original_sg_symbol_H-M 'P 42/n'
_cod_database_code 4308168

loop_
_symmetry_equiv_pos_as_xyz
'x, y, z'
'-x+1/2, -y+1/2, z'
'-y, x+1/2, z+1/2'
'y+1/2, -x, z+1/2'
'-x, -y, -z'
'x-1/2, y-1/2, -z'
'y, -x-1/2, -z-1/2'
'-y-1/2, x, -z-1/2'

loop_
_atom_site_label
_atom_site_type_symbol
_atom_site_fract_x
_atom_site_fract_y
_atom_site_fract_z
_atom_site_U_iso_or_equiv
_atom_site_adp_type
_atom_site_occupancy
_atom_site_symmetry_multiplicity
_atom_site_calc_flag
_atom_site_refinement_flags
_atom_site_disorder_assembly
_atom_site_disorder_group
Np1 Np -0.2500 0.7500 0.2500 0.00694(19) Uani 1 4 d S . .
I1 I 0.02735(4) 0.75159(4) -0.21763(8) 0.00696(19) Uani 1 1 d . . .
O1 O -0.0560(4) 0.8296(4) 0.0496(8) 0.0098(8) Uani 1 1 d . . .
O2 O 0.1604(5) 0.8720(5) -0.2510(9) 0.0132(9) Uani 1 1 d . . .
O3 O -0.0944(4) 0.8223(4) -0.4411(8) 0.0112(8) Uani 1 1 d . . .

loop_
_atom_site_aniso_label
_atom_site_aniso_U_11
_atom_site_aniso_U_22
_atom_site_aniso_U_33
_atom_site_aniso_U_23
_atom_site_aniso_U_13
_atom_site_aniso_U_12
Np1 0.0095(2) 0.0095(2) 0.0018(3) 0.000 0.000 0.000
I1 0.0075(2) 0.0079(2) 0.0055(3) 0.00008(12) 0.00010(12) 0.00016(12)
O1 0.0118(19) 0.014(2) 0.0042(19) -0.0005(16) 0.0000(15) 0.0017(15)
O2 0.009(2) 0.013(2) 0.017(2) -0.0005(16) 0.0015(15) -0.0030(18)
O3 0.016(2) 0.0120(19) 0.0058(19) 0.0017(16) -0.0034(16) 0.0018(16)

loop_
_atom_type_symbol
_atom_type_description
_atom_type_scat_dispersion_real
_atom_type_scat_dispersion_imag
_atom_type_scat_source
O O 0.0106 0.0060 'International Tables Vol C Tables 4.2.6.8 and 6.1.1.4'
I I -0.4742 1.8119 'International Tables Vol C Tables 4.2.6.8 and 6.1.1.4'
Np Np -11.4937 4.1493 'International Tables Vol C Tables 4.2.6.8 and 6.1.1.4'

loop_
_geom_angle_atom_site_label_1
_geom_angle_atom_site_label_2
_geom_angle_atom_site_label_3
_geom_angle
_geom_angle_site_symmetry_1
_geom_angle_site_symmetry_3
_geom_angle_publ_flag
O1 Np1 O1 102.04(9) 2_465 8_666 ?
O1 Np1 O1 102.04(9) 2_465 7_466 ?
O1 Np1 O1 125.7(2) 8_666 7_466 ?
O1 Np1 O1 125.7(2) 2_465 . ?
O1 Np1 O1 102.04(9) 8_666 . ?
O1 Np1 O1 102.04(9) 7_466 . ?
O1 Np1 O3 163.00(16) 2_465 1_556 ?
O1 Np1 O3 69.73(14) 8_666 1_556 ?
O1 Np1 O3 73.24(14) 7_466 1_556 ?
O1 Np1 O3 71.25(15) . 1_556 ?
O1 Np1 O3 73.24(14) 2_465 7_465 ?
O1 Np1 O3 163.00(16) 8_666 7_465 ?
O1 Np1 O3 71.25(15) 7_466 7_465 ?
O1 Np1 O3 69.73(14) . 7_465 ?
O3 Np1 O3 118.90(13) 1_556 7_465 ?
O1 Np1 O3 71.25(15) 2_465 2_466 ?
O1 Np1 O3 73.24(14) 8_666 2_466 ?
O1 Np1 O3 69.73(14) 7_466 2_466 ?
O1 Np1 O3 163.00(16) . 2_466 ?
O3 Np1 O3 91.9(2) 1_556 2_466 ?
O3 Np1 O3 118.90(13) 7_465 2_466 ?
O1 Np1 O3 69.73(14) 2_465 8_665 ?
O1 Np1 O3 71.25(15) 8_666 8_665 ?
O1 Np1 O3 163.00(16) 7_466 8_665 ?
O1 Np1 O3 73.24(14) . 8_665 ?
O3 Np1 O3 118.90(13) 1_556 8_665 ?
O3 Np1 O3 91.9(2) 7_465 8_665 ?
O3 Np1 O3 118.90(13) 2_466 8_665 ?
O2 I1 O1 97.4(2) . . ?
O2 I1 O3 99.6(2) . . ?
O1 I1 O3 92.66(19) . . ?
I1 O1 Np1 126.0(2) . . ?
I1 O3 Np1 139.9(2) . 1_554 ?

loop_
_geom_bond_atom_site_label_1
_geom_bond_atom_site_label_2
_geom_bond_distance
_geom_bond_site_symmetry_2
_geom_bond_publ_flag
Np1 O1 2.329(4) 2_465 ?
Np1 O1 2.329(4) 8_666 ?
Np1 O1 2.329(4) 7_466 ?
Np1 O1 2.329(4) . ?
Np1 O3 2.358(4) 1_556 ?
Np1 O3 2.358(4) 7_465 ?
Np1 O3 2.358(4) 2_466 ?
Np1 O3 2.358(4) 8_665 ?
I1 O2 1.782(5) . ?
I1 O1 1.811(4) . ?
I1 O3 1.827(4) . ?
O3 Np1 2.358(4) 1_554 ?
